data_2007318
loop_
_publ_author_name
'Malhotra, Sanjay'
'Vats, Archana'
'Parmar, Virinder S.'
'Errington, William'

_publ_section_title
;
 [1-(4-Chlorophenyl)-3-(4-methoxyphenyl)pyrazol-5-yl]acetonitrile
;
_journal_issue 6
_journal_name_full 'Acta Crystallographica Section C'
_journal_page_first 844
_journal_page_last 846
_journal_paper_doi 10.1107/S0108270198000717
_journal_volume 54
_journal_year 1998
_chemical_formula_moiety 'C18 H14 Cl N3 O'
_chemical_formula_sum 'C18 H14 Cl N3 O'
_chemical_formula_weight 323.77
_chemical_name_systematic
;
 [1-(4-Chlorophenyl)-3-(4-methoxyphenyl)pyrazol-5-yl]acetonitrile
;
_space_group_IT_number 19
_symmetry_cell_setting orthorhombic
_symmetry_space_group_name_Hall 'P 2ac 2ab'
_symmetry_space_group_name_H-M 'P 21 21 21'
_audit_creation_method SHELXL97
_cell_angle_alpha 90.00
_cell_angle_beta 90.00
_cell_angle_gamma 90.00
_cell_formula_units_Z 4
_cell_length_a 7.753(2)
_cell_length_b 11.126(2)
_cell_length_c 18.281(3)
_cell_measurement_reflns_used 6894
_cell_measurement_temperature 220(2)
_cell_measurement_theta_max 28.57
_cell_measurement_theta_min 2.14
_cell_volume 1576.9(6)
_computing_cell_refinement 'SAINT (Siemens, 1995)'
_computing_data_collection 'SMART (Siemens, 1994a)'
_computing_data_reduction SAINT
_computing_molecular_graphics SHELXTL/PC
_computing_publication_material SHELXTL/PC
_computing_structure_refinement 'SHELXL97 (Sheldrick, 1997)'
_computing_structure_solution 'SHELXTL/PC (Siemens, 1994b)'
_diffrn_ambient_temperature 220(2)
_diffrn_detector_area_resol_mean 8.192
_diffrn_measured_fraction_theta_full 0.933
_diffrn_measured_fraction_theta_max 0.933
_diffrn_measurement_device_type
;
Siemens SMART CDD area-detector
;
_diffrn_measurement_method '\w scans'
_diffrn_radiation_monochromator graphite
_diffrn_radiation_source 'normal-focus sealed tube'
_diffrn_radiation_type MoK\a
_diffrn_radiation_wavelength 0.71073
_diffrn_reflns_av_R_equivalents 0.024
_diffrn_reflns_av_sigmaI/netI 0.0286
_diffrn_reflns_limit_h_max 10
_diffrn_reflns_limit_h_min -10
_diffrn_reflns_limit_k_max 6
_diffrn_reflns_limit_k_min -14
_diffrn_reflns_limit_l_max 24
_diffrn_reflns_limit_l_min -24
_diffrn_reflns_number 9362
_diffrn_reflns_theta_full 28.57
_diffrn_reflns_theta_max 28.57
_diffrn_reflns_theta_min 2.14
_diffrn_standards_decay_% nil
_exptl_absorpt_coefficient_mu 0.250
_exptl_absorpt_correction_T_max 0.916
_exptl_absorpt_correction_T_min 0.887
_exptl_absorpt_correction_type multi-scan
_exptl_absorpt_process_details '(SADABS; Sheldrick, 1996)'
_exptl_crystal_colour colourless
_exptl_crystal_density_diffrn 1.364
_exptl_crystal_density_method 'not measured'
_exptl_crystal_description block
_exptl_crystal_F_000 672
_exptl_crystal_size_max 0.48
_exptl_crystal_size_mid 0.42
_exptl_crystal_size_min 0.35
_refine_diff_density_max 0.147
_refine_diff_density_min -0.160
_refine_ls_abs_structure_details 'Flack (1983)'
_refine_ls_abs_structure_Flack 0.03(5)
_refine_ls_extinction_coef 0.0180(10)
_refine_ls_extinction_method SHELXL97
_refine_ls_goodness_of_fit_ref 1.037
_refine_ls_hydrogen_treatment constr
_refine_ls_matrix_type full
_refine_ls_number_parameters 210
_refine_ls_number_reflns 3676
_refine_ls_number_restraints 0
_refine_ls_restrained_S_all 1.037
_refine_ls_R_factor_all 0.0407
_refine_ls_R_factor_gt 0.032
_refine_ls_shift/su_max 0.001
_refine_ls_shift/su_mean 0.000
_refine_ls_structure_factor_coef Fsqd
_refine_ls_weighting_details 'w = 1/[\s^2^(Fo^2^)+(0.0390P)^2^+0.1372P] where P=(Fo^2^+2Fc^2^)/3'
_refine_ls_weighting_scheme calc
_refine_ls_wR_factor_ref 0.080
_reflns_number_gt 3203
_reflns_number_total '3676 (includes Friedel pairs)'
_reflns_threshold_expression 'I > 2\s(I)'
_cod_data_source_file cf1231.cif
_cod_data_source_block smp
_cod_depositor_comments
;
The following automatic conversions were performed:

'_refine_ls_weighting_scheme' value 'calc w =
1/[\s^2^(Fo^2^)+(0.0390P)^2^+0.1372P] where P=(Fo^2^+2Fc^2^)/3' was
changed to 'calc'. New tag '_refine_ls_weighting_details' was
created. The value of the new tag was set to 'w =
1/[\s^2^(Fo^2^)+(0.0390P)^2^+0.1372P] where P=(Fo^2^+2Fc^2^)/3'.

Automatic conversion script
Id: cif_fix_values 3143 2015-03-26 13:38:13Z robertas 
;
_cod_original_cell_volume 1576.9(5)
_cod_database_code 2007318
_cod_database_fobs_code 2007318

loop_
_symmetry_equiv_pos_as_xyz
'x, y, z'
'-x+1/2, -y, z+1/2'
'-x, y+1/2, -z+1/2'
'x+1/2, -y+1/2, -z'

loop_
_atom_site_label
_atom_site_fract_x
_atom_site_fract_y
_atom_site_fract_z
_atom_site_U_iso_or_equiv
_atom_site_adp_type
_atom_site_calc_flag
_atom_site_refinement_flags
_atom_site_occupancy
_atom_site_disorder_assembly
_atom_site_disorder_group
_atom_site_type_symbol
Cl1 .05602(7) .93752(4) .77263(2) .05996(15) Uani d . 1 . . Cl
O1 .23652(18) 1.46102(10) 1.39364(6) .0493(3) Uani d . 1 . . O
N1 -.03353(17) 1.31001(11) .99992(7) .0384(3) Uani d . 1 . . N
N2 .03296(17) 1.29184(12) 1.06817(6) .0388(3) Uani d . 1 . . N
N3 -.3208(3) 1.67443(18) .93305(12) .0895(7) Uani d . 1 . . N
C3 .00186(19) 1.39443(13) 1.10399(8) .0363(3) Uani d . 1 . . C
C4 -.0851(2) 1.47714(14) 1.05894(8) .0390(3) Uani d . 1 . . C
H4 -.1214 1.5550 1.0716 .047 Uiso calc R 1 . . H
C5 -.1061(2) 1.42100(14) .99306(8) .0387(3) Uani d . 1 . . C
C6 -.1987(2) 1.45869(15) .92434(9) .0470(4) Uani d . 1 . . C
H6A -.1186 1.4545 .8829 .056 Uiso calc R 1 . . H
H6B -.2935 1.4026 .9148 .056 Uiso calc R 1 . . H
C7 -.2674(3) 1.57988(17) .92965(10) .0544(5) Uani d . 1 . . C
C1' .06051(19) 1.40981(13) 1.18019(8) .0355(3) Uani d . 1 . . C
C2' .0484(2) 1.51998(15) 1.21591(9) .0457(4) Uani d . 1 . . C
H2' .0000 1.5860 1.1913 .055 Uiso calc R 1 . . H
C3' .1061(2) 1.53402(15) 1.28696(9) .0468(4) Uani d . 1 . . C
H3' .0963 1.6091 1.3101 .056 Uiso calc R 1 . . H
C4' .1778(2) 1.43848(14) 1.32393(8) .0385(3) Uani d . 1 . . C
C5' .1908(2) 1.32741(14) 1.28967(9) .0412(4) Uani d . 1 . . C
H5' .2385 1.2614 1.3146 .049 Uiso calc R 1 . . H
C6' .1328(2) 1.31496(14) 1.21858(9) .0402(3) Uani d . 1 . . C
H6' .1427 1.2398 1.1955 .048 Uiso calc R 1 . . H
C7' .2851(3) 1.35962(17) 1.43643(10) .0545(5) Uani d . 1 . . C
H7'1 .1900 1.3030 1.4383 .082 Uiso calc R 1 . . H
H7'2 .3135 1.3856 1.4856 .082 Uiso calc R 1 . . H
H7'3 .3847 1.3211 1.4145 .082 Uiso calc R 1 . . H
C1" -.0111(2) 1.21969(14) .94500(8) .0366(3) Uani d . 1 . . C
C2" -.0714(2) 1.10425(14) .95781(8) .0414(3) Uani d . 1 . . C
H2" -.1263 1.0853 1.0022 .050 Uiso calc R 1 . . H
C3" -.0496(2) 1.01729(14) .90443(9) .0440(4) Uani d . 1 . . C
H3" -.0891 .9385 .9122 .053 Uiso calc R 1 . . H
C4" .0310(2) 1.04763(14) .83956(8) .0414(4) Uani d . 1 . . C
C5" .0928(2) 1.16182(15) .82654(8) .0440(4) Uani d . 1 . . C
H5" .1472 1.1806 .7820 .053 Uiso calc R 1 . . H
C6" .0730(2) 1.24875(14) .88052(8) .0412(3) Uani d . 1 . . C
H6" .1165 1.3267 .8733 .049 Uiso calc R 1 . . H

loop_
_atom_site_aniso_label
_atom_site_aniso_U_11
_atom_site_aniso_U_22
_atom_site_aniso_U_33
_atom_site_aniso_U_12
_atom_site_aniso_U_13
_atom_site_aniso_U_23
Cl1 .0763(3) .0579(3) .0456(2) .0204(2) -.0089(2) -.0207(2)
O1 .0702(8) .0397(6) .0379(6) .0013(6) -.0122(6) -.0065(5)
N1 .0484(7) .0358(6) .0311(6) -.0002(6) .0005(6) -.0036(5)
N2 .0450(7) .0403(7) .0310(6) -.0001(6) .0002(5) -.0052(5)
N3 .1178(17) .0609(12) .0897(15) .0289(12) -.0455(13) -.0207(11)
C3 .0388(8) .0365(8) .0336(7) -.0041(6) .0060(6) -.0048(6)
C4 .0476(9) .0348(7) .0346(7) .0014(7) .0042(7) -.0030(6)
C5 .0467(8) .0355(8) .0340(7) -.0022(7) .0044(6) -.0013(6)
C6 .0630(11) .0434(9) .0344(8) .0034(8) -.0024(7) -.0017(7)
C7 .0676(12) .0475(10) .0480(10) .0047(9) -.0177(9) -.0060(8)
C1' .0358(7) .0373(7) .0334(7) -.0012(6) .0031(6) -.0048(6)
C2' .0554(10) .0386(8) .0432(8) .0072(8) -.0077(8) -.0057(7)
C3' .0599(10) .0347(8) .0459(9) .0072(7) -.0081(8) -.0129(7)
C4' .0420(8) .0381(8) .0354(7) -.0031(7) -.0017(6) -.0069(7)
C5' .0525(9) .0336(8) .0375(8) .0020(7) -.0006(7) -.0018(7)
C6' .0525(9) .0307(7) .0375(8) -.0019(6) .0043(7) -.0063(7)
C7' .0712(13) .0481(10) .0441(10) .0022(9) -.0162(9) -.0022(8)
C1" .0427(8) .0380(8) .0292(7) .0018(6) -.0005(6) -.0047(6)
C2" .0492(9) .0399(8) .0351(7) -.0004(7) .0013(7) -.0014(6)
C3" .0523(9) .0360(8) .0435(8) .0024(7) -.0056(8) -.0038(7)
C4" .0459(9) .0446(9) .0336(7) .0125(7) -.0092(6) -.0103(6)
C5" .0511(9) .0517(10) .0291(7) .0101(8) .0012(7) -.0017(7)
C6" .0476(9) .0385(8) .0377(7) .0019(7) .0024(7) -.0009(6)

loop_
_atom_type_symbol
_atom_type_description
_atom_type_scat_dispersion_real
_atom_type_scat_dispersion_imag
_atom_type_scat_source
C C 0.0033 0.0016 'International Tables Vol C Tables 4.2.6.8 and 6.1.1.4'
H H 0.0000 0.0000 'International Tables Vol C Tables 4.2.6.8 and 6.1.1.4'
N N 0.0061 0.0033 'International Tables Vol C Tables 4.2.6.8 and 6.1.1.4'
O O 0.0106 0.0060 'International Tables Vol C Tables 4.2.6.8 and 6.1.1.4'
Cl Cl 0.1484 0.1585 'International Tables Vol C Tables 4.2.6.8 and 6.1.1.4'

loop_
_geom_angle_atom_site_label_1
_geom_angle_atom_site_label_2
_geom_angle_atom_site_label_3
_geom_angle
_geom_angle_publ_flag
C4' O1 C7' 116.86(12) ?
C5 N1 N2 111.97(12) y
C5 N1 C1" 128.46(13) ?
N2 N1 C1" 119.43(12) ?
C3 N2 N1 104.66(12) y
N2 C3 C4 110.97(13) y
N2 C3 C1' 120.37(13) ?
C4 C3 C1' 128.64(13) ?
C5 C4 C3 105.90(14) y
N1 C5 C4 106.50(14) y
N1 C5 C6 121.71(13) y
C4 C5 C6 131.65(15) ?
C7 C6 C5 112.16(14) ?
N3 C7 C6 179.3(2) y
C6' C1' C2' 117.41(14) ?
C6' C1' C3 120.96(13) ?
C2' C1' C3 121.62(14) ?
C3' C2' C1' 121.22(15) ?
C4' C3' C2' 120.30(14) ?
O1 C4' C3' 116.58(13) ?
O1 C4' C5' 123.76(14) ?
C3' C4' C5' 119.65(14) ?
C6' C5' C4' 119.31(15) ?
C5' C6' C1' 122.10(14) ?
C6" C1" C2" 121.23(14) ?
C6" C1" N1 119.37(13) ?
C2" C1" N1 119.39(13) ?
C3" C2" C1" 119.14(15) ?
C4" C3" C2" 119.29(15) ?
C5" C4" C3" 122.03(14) ?
C5" C4" Cl1 119.22(12) ?
C3" C4" Cl1 118.76(13) ?
C4" C5" C6" 118.70(15) ?
C1" C6" C5" 119.58(15) ?

loop_
_geom_bond_atom_site_label_1
_geom_bond_atom_site_label_2
_geom_bond_site_symmetry_2
_geom_bond_distance
_geom_bond_publ_flag
Cl1 C4" . 1.7423(15) y
O1 C4' . 1.3761(18) y
O1 C7' . 1.423(2) y
N1 C5 . 1.363(2) y
N1 N2 . 1.3650(17) y
N1 C1" . 1.4311(18) y
N2 C3 . 1.3377(18) y
N3 C7 . 1.132(3) y
C3 C4 . 1.407(2) y
C3 C1' . 1.475(2) ?
C4 C5 . 1.366(2) y
C5 C6 . 1.507(2) ?
C6 C7 . 1.453(2) ?
C1' C6' . 1.386(2) ?
C1' C2' . 1.392(2) ?
C2' C3' . 1.383(2) ?
C3' C4' . 1.377(2) ?
C4' C5' . 1.389(2) ?
C5' C6' . 1.382(2) ?
C1" C6" . 1.385(2) ?
C1" C2" . 1.387(2) ?
C2" C3" . 1.385(2) ?
C3" C4" . 1.382(2) ?
C4" C5" . 1.378(2) ?
C5" C6" . 1.390(2) ?

loop_
_geom_torsion_atom_site_label_1
_geom_torsion_atom_site_label_2
_geom_torsion_atom_site_label_3
_geom_torsion_atom_site_label_4
_geom_torsion
_geom_torsion_publ_flag
C5 N1 N2 C3 -0.50(16) ?
C1" N1 N2 C3 175.54(13) ?
N1 N2 C3 C4 0.43(17) ?
N1 N2 C3 C1' -178.33(13) ?
N2 C3 C4 C5 -0.23(19) ?
C1' C3 C4 C5 178.41(15) ?
N2 N1 C5 C4 0.37(18) ?
C1" N1 C5 C4 -175.22(14) ?
N2 N1 C5 C6 -175.75(14) ?
C1" N1 C5 C6 8.7(2) ?
C3 C4 C5 N1 -0.09(18) ?
C3 C4 C5 C6 175.49(16) ?
N1 C5 C6 C7 179.27(16) y
C4 C5 C6 C7 4.3(3) ?
C5 C6 C7 N3 16E1(2) ?
N2 C3 C1' C6' -6.6(2) y
C4 C3 C1' C6' 174.84(15) ?
N2 C3 C1' C2' 172.26(15) ?
C4 C3 C1' C2' -6.3(2) ?
C6' C1' C2' C3' -0.1(2) ?
C3 C1' C2' C3' -179.00(16) ?
C1' C2' C3' C4' 0.2(3) ?
C7' O1 C4' C3' 170.19(17) y
C7' O1 C4' C5' -11.2(2) ?
C2' C3' C4' O1 178.16(16) ?
C2' C3' C4' C5' -0.5(3) ?
O1 C4' C5' C6' -177.93(15) ?
C3' C4' C5' C6' 0.6(2) ?
C4' C5' C6' C1' -0.5(2) ?
C2' C1' C6' C5' 0.2(2) ?
C3 C1' C6' C5' 179.15(14) ?
C5 N1 C1" C6" 54.1(2) ?
N2 N1 C1" C6" -121.24(16) ?
C5 N1 C1" C2" -126.99(17) ?
N2 N1 C1" C2" 57.7(2) y
C6" C1" C2" C3" -1.2(2) ?
N1 C1" C2" C3" 179.88(14) ?
C1" C2" C3" C4" -0.3(2) ?
C2" C3" C4" C5" 0.9(2) ?
C2" C3" C4" Cl1 -179.50(13) ?
C3" C4" C5" C6" 0.0(2) ?
Cl1 C4" C5" C6" -179.63(12) ?
C2" C1" C6" C5" 2.1(2) ?
N1 C1" C6" C5" -179.00(15) ?
C4" C5" C6" C1" -1.5(2) ?

loop_
_cod_related_entry_id
_cod_related_entry_database
_cod_related_entry_code
1 ChemSpider 21137064
